data_7007553
loop_
_publ_author_name
'Zhang, Lei'
'Sun, Jie'
'Zhu, Huping'
'Xu, Qiang'
'Tsumori, Nobuko'
'Chen, Jiabi'

_publ_section_title
;
 Novel dimetal bridging carbene complexes derived from a terminal
 carbonyl dimetal compound. Syntheses, structures and reactivities of
 7H-indene-coordinated diiron bridging carbene complexes.
;
_journal_issue 36
_journal_name_full 'Dalton transactions (Cambridge, England : 2003)'
_journal_page_first 4348
_journal_page_last 4358
_journal_paper_doi 10.1039/b607283f
_journal_year 2006
_chemical_formula_sum 'C27 H20 Fe2 O4 S'
_chemical_formula_weight 552.19
_chemical_name_systematic
;
?
;
_space_group_IT_number 2
_symmetry_cell_setting triclinic
_symmetry_space_group_name_Hall '-P 1'
_symmetry_space_group_name_H-M 'P -1'
_atom_sites_solution_hydrogens geom
_atom_sites_solution_primary direct
_atom_sites_solution_secondary difmap
_audit_creation_method SHELXL-97
_cell_angle_alpha 86.611(2)
_cell_angle_beta 80.660(2)
_cell_angle_gamma 75.326(2)
_cell_formula_units_Z 2
_cell_length_a 9.1797(10)
_cell_length_b 9.5684(10)
_cell_length_c 14.1755(15)
_cell_measurement_reflns_used 1069
_cell_measurement_temperature 293(2)
_cell_measurement_theta_max 39.179
_cell_measurement_theta_min 4.401
_cell_volume 1188.3(2)
_computing_cell_refinement 'Bruker SMART'
_computing_data_collection 'Bruker SMART'
_computing_data_reduction 'Bruker SHELXTL'
_computing_molecular_graphics 'Bruker SHELXTL'
_computing_publication_material 'Bruker SHELXTL'
_computing_structure_refinement 'SHELXL-97 (Sheldrick, 1997)'
_computing_structure_solution 'SHELXS-97 (Sheldrick, 1990)'
_diffrn_ambient_temperature 293(2)
_diffrn_measured_fraction_theta_full 0.973
_diffrn_measured_fraction_theta_max 0.973
_diffrn_measurement_device_type 'CCD area detector'
_diffrn_measurement_method 'phi and omega scans'
_diffrn_radiation_monochromator graphite
_diffrn_radiation_source 'fine-focus sealed tube'
_diffrn_radiation_type MoK\a
_diffrn_radiation_wavelength 0.71073
_diffrn_reflns_av_R_equivalents 0.0642
_diffrn_reflns_av_sigmaI/netI 0.1267
_diffrn_reflns_limit_h_max 11
_diffrn_reflns_limit_h_min -11
_diffrn_reflns_limit_k_max 11
_diffrn_reflns_limit_k_min -12
_diffrn_reflns_limit_l_max 13
_diffrn_reflns_limit_l_min -18
_diffrn_reflns_number 7085
_diffrn_reflns_theta_full 27.00
_diffrn_reflns_theta_max 27.00
_diffrn_reflns_theta_min 1.46
_exptl_absorpt_coefficient_mu 1.341
_exptl_absorpt_correction_T_max 1.00000
_exptl_absorpt_correction_T_min 0.75892
_exptl_absorpt_correction_type empirical
_exptl_crystal_density_diffrn 1.543
_exptl_crystal_density_method 'not measured'
_exptl_crystal_F_000 564
_exptl_crystal_size_max 0.270
_exptl_crystal_size_mid 0.251
_exptl_crystal_size_min 0.082
_refine_diff_density_max 0.482
_refine_diff_density_min -0.361
_refine_diff_density_rms 0.070
_refine_ls_extinction_method none
_refine_ls_goodness_of_fit_ref 0.772
_refine_ls_hydrogen_treatment constr
_refine_ls_matrix_type full
_refine_ls_number_parameters 308
_refine_ls_number_reflns 5052
_refine_ls_number_restraints 0
_refine_ls_restrained_S_all 0.772
_refine_ls_R_factor_all 0.1035
_refine_ls_R_factor_gt 0.0503
_refine_ls_shift/su_max 0.000
_refine_ls_shift/su_mean 0.000
_refine_ls_structure_factor_coef Fsqd
_refine_ls_weighting_details 'calc w=1/[\s^2^(Fo^2^)+(0.0261P)^2^+0.0000P] where P=(Fo^2^+2Fc^2^)/3'
_refine_ls_weighting_scheme calc
_refine_ls_wR_factor_gt 0.0905
_refine_ls_wR_factor_ref 0.1068
_reflns_number_gt 2489
_reflns_number_total 5052
_reflns_threshold_expression >2sigma(I)
_cod_data_source_file b607283f.txt
_cod_data_source_block compl-8.cif
_cod_depositor_comments
;
The following automatic conversions were performed:
'_symmetry_cell_setting' value 'Triclinic' changed to 'triclinic'
according to '/home/saulius/struct/CIF-dictionaries/cif_core.dic'
dictionary named 'cif_core.dic' version 2.4.1 from 2010-06-29.

Automatic conversion script
Id: cif_fix_enum 1527 2010-12-29 10:47:43Z saulius 
;
_cod_original_sg_symbol_H-M P-1
_cod_database_code 7007553

loop_
_symmetry_equiv_pos_as_xyz
'x, y, z'
'-x, -y, -z'

loop_
_atom_site_label
_atom_site_type_symbol
_atom_site_fract_x
_atom_site_fract_y
_atom_site_fract_z
_atom_site_U_iso_or_equiv
_atom_site_adp_type
_atom_site_occupancy
_atom_site_symmetry_multiplicity
_atom_site_calc_flag
_atom_site_refinement_flags
_atom_site_disorder_assembly
_atom_site_disorder_group
Fe1 Fe 0.80978(8) 0.19201(7) 0.38973(5) 0.0520(2) Uani 1 1 d . . .
Fe2 Fe 0.63412(7) 0.19959(7) 0.25531(4) 0.0487(2) Uani 1 1 d . . .
S S 0.63177(15) 0.50449(12) 0.34757(9) 0.0614(4) Uani 1 1 d . . .
O1 O 1.1091(4) 0.0537(4) 0.2907(3) 0.0869(12) Uani 1 1 d . . .
O2 O 0.9192(5) 0.3710(4) 0.5053(3) 0.1206(17) Uani 1 1 d . . .
O3 O 0.8778(4) -0.0159(4) 0.1510(2) 0.0869(12) Uani 1 1 d . . .
O4 O 0.5609(4) 0.3849(4) 0.0901(2) 0.0805(11) Uani 1 1 d . . .
C1 C 0.9874(6) 0.1088(5) 0.3276(3) 0.0592(13) Uani 1 1 d . . .
C2 C 0.8764(6) 0.2998(5) 0.4579(4) 0.0751(16) Uani 1 1 d . . .
C3 C 0.7853(6) 0.0757(5) 0.1914(3) 0.0558(13) Uani 1 1 d . . .
C4 C 0.5917(5) 0.3148(5) 0.1565(3) 0.0584(13) Uani 1 1 d . . .
C5 C 0.7544(5) 0.3438(4) 0.2912(3) 0.0448(11) Uani 1 1 d . . .
C6 C 0.5917(5) 0.0384(5) 0.3582(3) 0.0561(13) Uani 1 1 d . . .
C7 C 0.5059(6) 0.0429(6) 0.2842(4) 0.0717(15) Uani 1 1 d . . .
H7 H 0.5110 -0.0375 0.2431 0.086 Uiso 1 1 calc R . .
C8 C 0.4068(6) 0.1814(6) 0.2822(4) 0.0769(16) Uani 1 1 d . . .
H8 H 0.3315 0.2138 0.2387 0.092 Uiso 1 1 calc R . .
C9 C 0.4316(5) 0.2650(5) 0.3531(4) 0.0629(13) Uani 1 1 d . . .
H9 H 0.3763 0.3649 0.3682 0.075 Uiso 1 1 calc R . .
C10 C 0.5401(5) 0.1757(5) 0.4045(3) 0.0552(12) Uani 1 1 d . . .
C11 C 0.6050(6) 0.2084(5) 0.4834(3) 0.0648(14) Uani 1 1 d . . .
H11 H 0.5574 0.2947 0.5217 0.078 Uiso 1 1 calc R . .
C12 C 0.7235(6) 0.0974(6) 0.5135(3) 0.0700(15) Uani 1 1 d . . .
H12 H 0.7600 0.1063 0.5736 0.084 Uiso 1 1 calc R . .
C13 C 0.7967(6) -0.0179(5) 0.4540(3) 0.0646(14) Uani 1 1 d . . .
H13 H 0.8910 -0.0810 0.4713 0.077 Uiso 1 1 calc R . .
C14 C 0.7114(6) -0.0813(5) 0.3928(4) 0.0671(14) Uani 1 1 d . . .
H14A H 0.7809 -0.1298 0.3388 0.081 Uiso 1 1 calc R . .
H14B H 0.6647 -0.1516 0.4296 0.081 Uiso 1 1 calc R . .
C15 C 0.3172(7) 0.9146(6) 0.0544(4) 0.110(2) Uani 1 1 d . . .
H15A H 0.2455 0.8734 0.0306 0.165 Uiso 1 1 calc R . .
H15B H 0.3900 0.9346 0.0021 0.165 Uiso 1 1 calc R . .
H15C H 0.2641 1.0027 0.0866 0.165 Uiso 1 1 calc R . .
C17 C 0.8864(5) 0.3758(5) 0.2233(4) 0.0563(13) Uani 1 1 d . . .
C18 C 0.9730(7) 0.4615(6) 0.2549(4) 0.0844(18) Uani 1 1 d . . .
H18 H 0.9442 0.5014 0.3154 0.101 Uiso 1 1 calc R . .
C19 C 1.1013(9) 0.4867(9) 0.1961(6) 0.120(3) Uani 1 1 d . . .
H19 H 1.1591 0.5405 0.2190 0.144 Uiso 1 1 calc R . .
C20 C 1.1434(9) 0.4349(10) 0.1072(8) 0.141(4) Uani 1 1 d . . .
H20 H 1.2283 0.4543 0.0685 0.169 Uiso 1 1 calc R . .
C21 C 1.0619(7) 0.3550(7) 0.0743(5) 0.109(2) Uani 1 1 d . . .
H21 H 1.0904 0.3188 0.0128 0.130 Uiso 1 1 calc R . .
C22 C 0.9358(6) 0.3266(5) 0.1320(4) 0.0702(15) Uani 1 1 d . . .
H22 H 0.8816 0.2709 0.1075 0.084 Uiso 1 1 calc R . .
C23 C 0.5497(6) 0.6187(4) 0.2559(3) 0.0544(12) Uani 1 1 d . . .
C24 C 0.6298(6) 0.6688(5) 0.1767(4) 0.0745(15) Uani 1 1 d . . .
H24 H 0.7357 0.6412 0.1673 0.089 Uiso 1 1 calc R . .
C25 C 0.5556(8) 0.7598(5) 0.1105(4) 0.0857(18) Uani 1 1 d . . .
H25 H 0.6123 0.7885 0.0558 0.103 Uiso 1 1 calc R . .
C26 C 0.3995(8) 0.8085(5) 0.1241(4) 0.0751(17) Uani 1 1 d . . .
C27 C 0.3193(6) 0.7601(5) 0.2028(4) 0.0704(15) Uani 1 1 d . . .
H27 H 0.2136 0.7912 0.2130 0.085 Uiso 1 1 calc R . .
C28 C 0.3919(6) 0.6650(5) 0.2686(4) 0.0646(14) Uani 1 1 d . . .
H28 H 0.3343 0.6323 0.3214 0.077 Uiso 1 1 calc R . .

loop_
_atom_site_aniso_label
_atom_site_aniso_U_11
_atom_site_aniso_U_22
_atom_site_aniso_U_33
_atom_site_aniso_U_23
_atom_site_aniso_U_13
_atom_site_aniso_U_12
Fe1 0.0519(5) 0.0501(4) 0.0573(4) 0.0048(3) -0.0207(3) -0.0123(3)
Fe2 0.0455(4) 0.0493(4) 0.0551(4) -0.0007(3) -0.0153(3) -0.0140(3)
S 0.0746(10) 0.0468(7) 0.0635(8) -0.0036(6) -0.0257(7) -0.0062(7)
O1 0.051(3) 0.094(3) 0.105(3) 0.010(2) -0.014(2) -0.001(2)
O2 0.163(5) 0.098(3) 0.135(4) -0.001(3) -0.089(3) -0.053(3)
O3 0.088(3) 0.078(3) 0.082(3) -0.015(2) -0.006(2) 0.002(2)
O4 0.097(3) 0.075(2) 0.075(3) 0.011(2) -0.042(2) -0.015(2)
C1 0.056(4) 0.061(3) 0.064(3) 0.009(3) -0.026(3) -0.012(3)
C2 0.087(4) 0.065(4) 0.079(4) 0.004(3) -0.039(3) -0.015(3)
C3 0.060(4) 0.055(3) 0.054(3) -0.001(3) -0.013(3) -0.014(3)
C4 0.060(3) 0.059(3) 0.062(3) -0.010(3) -0.020(3) -0.015(3)
C5 0.041(3) 0.041(2) 0.052(3) 0.000(2) -0.016(2) -0.005(2)
C6 0.049(3) 0.054(3) 0.067(3) 0.011(3) -0.003(3) -0.021(3)
C7 0.069(4) 0.066(4) 0.092(4) -0.005(3) -0.023(3) -0.031(3)
C8 0.044(3) 0.095(4) 0.105(5) 0.018(4) -0.023(3) -0.039(3)
C9 0.038(3) 0.064(3) 0.083(4) 0.002(3) -0.007(3) -0.008(3)
C10 0.038(3) 0.052(3) 0.071(3) 0.000(3) 0.001(2) -0.009(2)
C11 0.071(4) 0.069(3) 0.053(3) -0.003(3) -0.007(3) -0.016(3)
C12 0.084(4) 0.073(4) 0.054(3) 0.012(3) -0.021(3) -0.017(3)
C13 0.068(4) 0.059(3) 0.064(3) 0.018(3) -0.017(3) -0.010(3)
C14 0.065(4) 0.045(3) 0.087(4) 0.009(3) 0.000(3) -0.014(3)
C15 0.150(6) 0.085(4) 0.079(4) 0.002(4) -0.055(4) 0.021(4)
C17 0.044(3) 0.047(3) 0.079(4) 0.018(3) -0.027(3) -0.006(2)
C18 0.073(4) 0.079(4) 0.117(5) 0.026(3) -0.040(4) -0.037(3)
C19 0.086(6) 0.128(6) 0.172(8) 0.068(7) -0.062(6) -0.064(5)
C20 0.057(5) 0.164(9) 0.198(9) 0.118(8) -0.038(6) -0.037(5)
C21 0.061(5) 0.121(6) 0.114(5) 0.059(5) 0.012(4) 0.004(4)
C22 0.050(4) 0.072(4) 0.079(4) 0.027(3) -0.002(3) -0.008(3)
C23 0.064(4) 0.038(3) 0.059(3) -0.006(2) -0.020(3) -0.001(2)
C24 0.075(4) 0.054(3) 0.081(4) 0.005(3) -0.008(3) 0.005(3)
C25 0.114(6) 0.057(3) 0.066(4) 0.006(3) -0.011(4) 0.012(4)
C26 0.102(5) 0.048(3) 0.073(4) -0.013(3) -0.037(4) 0.004(3)
C27 0.072(4) 0.048(3) 0.097(4) -0.008(3) -0.040(4) -0.007(3)
C28 0.073(4) 0.049(3) 0.077(4) 0.001(3) -0.027(3) -0.016(3)

loop_
_atom_type_symbol
_atom_type_description
_atom_type_scat_dispersion_real
_atom_type_scat_dispersion_imag
_atom_type_scat_source
C C 0.0033 0.0016 'International Tables Vol C Tables 4.2.6.8 and 6.1.1.4'
H H 0.0000 0.0000 'International Tables Vol C Tables 4.2.6.8 and 6.1.1.4'
O O 0.0106 0.0060 'International Tables Vol C Tables 4.2.6.8 and 6.1.1.4'
S S 0.1246 0.1234 'International Tables Vol C Tables 4.2.6.8 and 6.1.1.4'
Fe Fe 0.3463 0.8444 'International Tables Vol C Tables 4.2.6.8 and 6.1.1.4'

loop_
_geom_angle_atom_site_label_1
_geom_angle_atom_site_label_2
_geom_angle_atom_site_label_3
_geom_angle
_geom_angle_site_symmetry_1
_geom_angle_site_symmetry_3
_geom_angle_publ_flag
C2 Fe1 C1 95.8(2) . . ?
C2 Fe1 C5 94.84(19) . . ?
C1 Fe1 C5 96.0(2) . . ?
C2 Fe1 C12 89.4(2) . . ?
C1 Fe1 C12 119.9(2) . . ?
C5 Fe1 C12 143.3(2) . . ?
C2 Fe1 C11 93.9(2) . . ?
C1 Fe1 C11 157.5(2) . . ?
C5 Fe1 C11 103.43(19) . . ?
C12 Fe1 C11 39.83(18) . . ?
C2 Fe1 C13 115.0(2) . . ?
C1 Fe1 C13 88.3(2) . . ?
C5 Fe1 C13 149.34(17) . . ?
C12 Fe1 C13 38.12(17) . . ?
C11 Fe1 C13 69.23(19) . . ?
C2 Fe1 C10 125.5(2) . . ?
C1 Fe1 C10 138.59(19) . . ?
C5 Fe1 C10 85.10(16) . . ?
C12 Fe1 C10 63.31(17) . . ?
C11 Fe1 C10 35.08(15) . . ?
C13 Fe1 C10 72.19(17) . . ?
C2 Fe1 Fe2 143.32(16) . . ?
C1 Fe1 Fe2 100.42(14) . . ?
C5 Fe1 Fe2 51.06(11) . . ?
C12 Fe1 Fe2 109.94(14) . . ?
C11 Fe1 Fe2 83.49(13) . . ?
C13 Fe1 Fe2 98.30(13) . . ?
C10 Fe1 Fe2 49.54(11) . . ?
C3 Fe2 C4 95.5(2) . . ?
C3 Fe2 C5 98.92(19) . . ?
C4 Fe2 C5 87.10(18) . . ?
C3 Fe2 C9 155.5(2) . . ?
C4 Fe2 C9 101.4(2) . . ?
C5 Fe2 C9 99.50(18) . . ?
C3 Fe2 C8 124.7(2) . . ?
C4 Fe2 C8 89.8(2) . . ?
C5 Fe2 C8 136.3(2) . . ?
C9 Fe2 C8 38.82(17) . . ?
C3 Fe2 C7 91.3(2) . . ?
C4 Fe2 C7 114.7(2) . . ?
C5 Fe2 C7 155.00(19) . . ?
C9 Fe2 C7 65.58(19) . . ?
C8 Fe2 C7 38.89(18) . . ?
C3 Fe2 C6 91.4(2) . . ?
C4 Fe2 C6 152.79(19) . . ?
C5 Fe2 C6 117.80(17) . . ?
C9 Fe2 C6 65.66(18) . . ?
C8 Fe2 C6 64.87(19) . . ?
C7 Fe2 C6 38.66(16) . . ?
C3 Fe2 C10 125.43(19) . . ?
C4 Fe2 C10 138.7(2) . . ?
C5 Fe2 C10 91.07(17) . . ?
C9 Fe2 C10 38.37(16) . . ?
C8 Fe2 C10 64.00(19) . . ?
C7 Fe2 C10 64.63(18) . . ?
C6 Fe2 C10 39.07(16) . . ?
C3 Fe2 Fe1 88.13(15) . . ?
C4 Fe2 Fe1 134.00(14) . . ?
C5 Fe2 Fe1 47.21(11) . . ?
C9 Fe2 Fe1 92.63(13) . . ?
C8 Fe2 Fe1 124.87(16) . . ?
C7 Fe2 Fe1 111.01(14) . . ?
C6 Fe2 Fe1 72.38(13) . . ?
C10 Fe2 Fe1 60.88(12) . . ?
C23 S C5 107.4(2) . . ?
O1 C1 Fe1 176.3(4) . . ?
O2 C2 Fe1 178.5(5) . . ?
O3 C3 Fe2 173.7(5) . . ?
O4 C4 Fe2 176.4(4) . . ?
C17 C5 S 112.1(3) . . ?
C17 C5 Fe1 115.3(3) . . ?
S C5 Fe1 109.8(2) . . ?
C17 C5 Fe2 121.2(3) . . ?
S C5 Fe2 113.1(2) . . ?
Fe1 C5 Fe2 81.73(15) . . ?
C7 C6 C10 107.6(4) . . ?
C7 C6 C14 130.7(5) . . ?
C10 C6 C14 121.7(4) . . ?
C7 C6 Fe2 70.3(3) . . ?
C10 C6 Fe2 72.3(3) . . ?
C14 C6 Fe2 125.1(3) . . ?
C6 C7 C8 107.9(5) . . ?
C6 C7 Fe2 71.1(2) . . ?
C8 C7 Fe2 70.4(3) . . ?
C6 C7 H7 126.0 . . ?
C8 C7 H7 126.0 . . ?
Fe2 C7 H7 126.0 . . ?
C9 C8 C7 109.1(5) . . ?
C9 C8 Fe2 70.6(3) . . ?
C7 C8 Fe2 70.7(3) . . ?
C9 C8 H8 125.5 . . ?
C7 C8 H8 125.5 . . ?
Fe2 C8 H8 125.5 . . ?
C8 C9 C10 107.7(5) . . ?
C8 C9 Fe2 70.6(3) . . ?
C10 C9 Fe2 73.3(3) . . ?
C8 C9 H9 126.0 . . ?
C10 C9 H9 126.0 . . ?
Fe2 C9 H9 126.0 . . ?
C9 C10 C11 130.0(5) . . ?
C9 C10 C6 107.5(4) . . ?
C11 C10 C6 122.3(4) . . ?
C9 C10 Fe2 68.4(3) . . ?
C11 C10 Fe2 124.2(3) . . ?
C6 C10 Fe2 68.6(2) . . ?
C9 C10 Fe1 123.9(3) . . ?
C11 C10 Fe1 57.1(2) . . ?
C6 C10 Fe1 89.5(3) . . ?
Fe2 C10 Fe1 69.58(13) . . ?
C12 C11 C10 116.1(5) . . ?
C12 C11 Fe1 68.8(3) . . ?
C10 C11 Fe1 87.8(3) . . ?
C12 C11 H11 121.5 . . ?
C10 C11 H11 121.5 . . ?
Fe1 C11 H11 121.5 . . ?
C13 C12 C11 120.0(4) . . ?
C13 C12 Fe1 75.6(3) . . ?
C11 C12 Fe1 71.4(3) . . ?
C13 C12 H12 119.9 . . ?
C11 C12 H12 119.9 . . ?
Fe1 C12 H12 119.9 . . ?
C12 C13 C14 121.5(5) . . ?
C12 C13 Fe1 66.3(3) . . ?
C14 C13 Fe1 106.1(3) . . ?
C12 C13 H13 117.0 . . ?
C14 C13 H13 117.0 . . ?
Fe1 C13 H13 117.0 . . ?
C6 C14 C13 108.4(4) . . ?
C6 C14 H14A 110.0 . . ?
C13 C14 H14A 110.0 . . ?
C6 C14 H14B 110.0 . . ?
C13 C14 H14B 110.0 . . ?
H14A C14 H14B 108.4 . . ?
C26 C15 H15A 109.5 . . ?
C26 C15 H15B 109.5 . . ?
H15A C15 H15B 109.5 . . ?
C26 C15 H15C 109.5 . . ?
H15A C15 H15C 109.5 . . ?
H15B C15 H15C 109.5 . . ?
C22 C17 C18 114.9(5) . . ?
C22 C17 C5 126.3(4) . . ?
C18 C17 C5 118.7(5) . . ?
C19 C18 C17 120.5(6) . . ?
C19 C18 H18 119.8 . . ?
C17 C18 H18 119.8 . . ?
C20 C19 C18 121.4(8) . . ?
C20 C19 H19 119.3 . . ?
C18 C19 H19 119.3 . . ?
C19 C20 C21 119.5(9) . . ?
C19 C20 H20 120.2 . . ?
C21 C20 H20 120.2 . . ?
C20 C21 C22 120.0(8) . . ?
C20 C21 H21 120.0 . . ?
C22 C21 H21 120.0 . . ?
C17 C22 C21 123.6(6) . . ?
C17 C22 H22 118.2 . . ?
C21 C22 H22 118.2 . . ?
C24 C23 C28 117.8(4) . . ?
C24 C23 S 125.3(4) . . ?
C28 C23 S 116.8(4) . . ?
C23 C24 C25 121.0(5) . . ?
C23 C24 H24 119.5 . . ?
C25 C24 H24 119.5 . . ?
C26 C25 C24 121.2(6) . . ?
C26 C25 H25 119.4 . . ?
C24 C25 H25 119.4 . . ?
C27 C26 C25 118.1(5) . . ?
C27 C26 C15 120.3(6) . . ?
C25 C26 C15 121.7(6) . . ?
C26 C27 C28 121.5(5) . . ?
C26 C27 H27 119.3 . . ?
C28 C27 H27 119.3 . . ?
C23 C28 C27 120.4(5) . . ?
C23 C28 H28 119.8 . . ?
C27 C28 H28 119.8 . . ?

loop_
_geom_bond_atom_site_label_1
_geom_bond_atom_site_label_2
_geom_bond_distance
_geom_bond_site_symmetry_2
_geom_bond_publ_flag
Fe1 C2 1.733(5) . ?
Fe1 C1 1.740(6) . ?
Fe1 C5 1.984(4) . ?
Fe1 C12 2.061(5) . ?
Fe1 C11 2.095(5) . ?
Fe1 C13 2.180(5) . ?
Fe1 C10 2.494(4) . ?
Fe1 Fe2 2.6754(8) . ?
Fe2 C3 1.743(5) . ?
Fe2 C4 1.762(5) . ?
Fe2 C5 2.103(4) . ?
Fe2 C9 2.108(5) . ?
Fe2 C8 2.109(5) . ?
Fe2 C7 2.113(5) . ?
Fe2 C6 2.124(4) . ?
Fe2 C10 2.172(5) . ?
S C23 1.783(5) . ?
S C5 1.801(4) . ?
O1 C1 1.160(5) . ?
O2 C2 1.160(5) . ?
O3 C3 1.158(5) . ?
O4 C4 1.154(5) . ?
C5 C17 1.504(6) . ?
C6 C7 1.403(6) . ?
C6 C10 1.437(6) . ?
C6 C14 1.494(6) . ?
C7 C8 1.406(7) . ?
C7 H7 0.9800 . ?
C8 C9 1.402(6) . ?
C8 H8 0.9800 . ?
C9 C10 1.408(6) . ?
C9 H9 0.9800 . ?
C10 C11 1.435(6) . ?
C11 C12 1.416(6) . ?
C11 H11 0.9800 . ?
C12 C13 1.389(6) . ?
C12 H12 0.9800 . ?
C13 C14 1.503(6) . ?
C13 H13 0.9800 . ?
C14 H14A 0.9700 . ?
C14 H14B 0.9700 . ?
C15 C26 1.521(6) . ?
C15 H15A 0.9600 . ?
C15 H15B 0.9600 . ?
C15 H15C 0.9600 . ?
C17 C22 1.370(6) . ?
C17 C18 1.413(6) . ?
C18 C19 1.393(8) . ?
C18 H18 0.9300 . ?
C19 C20 1.343(10) . ?
C19 H19 0.9300 . ?
C20 C21 1.344(9) . ?
C20 H20 0.9300 . ?
C21 C22 1.381(7) . ?
C21 H21 0.9300 . ?
C22 H22 0.9300 . ?
C23 C24 1.371(6) . ?
C23 C28 1.388(6) . ?
C24 C25 1.383(6) . ?
C24 H24 0.9300 . ?
C25 C26 1.375(7) . ?
C25 H25 0.9300 . ?
C26 C27 1.359(7) . ?
C27 C28 1.391(6) . ?
C27 H27 0.9300 . ?
C28 H28 0.9300 . ?

loop_
_geom_torsion_atom_site_label_1
_geom_torsion_atom_site_label_2
_geom_torsion_atom_site_label_3
_geom_torsion_atom_site_label_4
_geom_torsion
_geom_torsion_site_symmetry_1
_geom_torsion_site_symmetry_2
_geom_torsion_site_symmetry_3
_geom_torsion_site_symmetry_4
_geom_torsion_publ_flag
C2 Fe1 Fe2 C3 129.4(3) . . . . ?
C1 Fe1 Fe2 C3 14.7(2) . . . . ?
C5 Fe1 Fe2 C3 104.0(2) . . . . ?
C12 Fe1 Fe2 C3 -112.6(2) . . . . ?
C11 Fe1 Fe2 C3 -142.9(2) . . . . ?
C13 Fe1 Fe2 C3 -75.1(2) . . . . ?
C10 Fe1 Fe2 C3 -133.0(2) . . . . ?
C2 Fe1 Fe2 C4 33.5(4) . . . . ?
C1 Fe1 Fe2 C4 -81.1(3) . . . . ?
C5 Fe1 Fe2 C4 8.1(3) . . . . ?
C12 Fe1 Fe2 C4 151.5(3) . . . . ?
C11 Fe1 Fe2 C4 121.3(3) . . . . ?
C13 Fe1 Fe2 C4 -170.9(3) . . . . ?
C10 Fe1 Fe2 C4 131.1(3) . . . . ?
C2 Fe1 Fe2 C5 25.4(4) . . . . ?
C1 Fe1 Fe2 C5 -89.3(2) . . . . ?
C12 Fe1 Fe2 C5 143.4(2) . . . . ?
C11 Fe1 Fe2 C5 113.1(2) . . . . ?
C13 Fe1 Fe2 C5 -179.0(2) . . . . ?
C10 Fe1 Fe2 C5 123.0(2) . . . . ?
C2 Fe1 Fe2 C9 -75.1(3) . . . . ?
C1 Fe1 Fe2 C9 170.2(2) . . . . ?
C5 Fe1 Fe2 C9 -100.5(2) . . . . ?
C12 Fe1 Fe2 C9 42.9(2) . . . . ?
C11 Fe1 Fe2 C9 12.61(19) . . . . ?
C13 Fe1 Fe2 C9 80.44(19) . . . . ?
C10 Fe1 Fe2 C9 22.49(19) . . . . ?
C2 Fe1 Fe2 C8 -98.4(4) . . . . ?
C1 Fe1 Fe2 C8 146.9(3) . . . . ?
C5 Fe1 Fe2 C8 -123.8(3) . . . . ?
C12 Fe1 Fe2 C8 19.6(3) . . . . ?
C11 Fe1 Fe2 C8 -10.7(2) . . . . ?
C13 Fe1 Fe2 C8 57.2(3) . . . . ?
C10 Fe1 Fe2 C8 -0.8(2) . . . . ?
C2 Fe1 Fe2 C7 -139.9(4) . . . . ?
C1 Fe1 Fe2 C7 105.4(2) . . . . ?
C5 Fe1 Fe2 C7 -165.3(2) . . . . ?
C12 Fe1 Fe2 C7 -21.9(2) . . . . ?
C11 Fe1 Fe2 C7 -52.2(2) . . . . ?
C13 Fe1 Fe2 C7 15.6(2) . . . . ?
C10 Fe1 Fe2 C7 -42.3(2) . . . . ?
C2 Fe1 Fe2 C6 -138.5(3) . . . . ?
C1 Fe1 Fe2 C6 106.8(2) . . . . ?
C5 Fe1 Fe2 C6 -163.9(2) . . . . ?
C12 Fe1 Fe2 C6 -20.5(2) . . . . ?
C11 Fe1 Fe2 C6 -50.81(19) . . . . ?
C13 Fe1 Fe2 C6 17.03(19) . . . . ?
C10 Fe1 Fe2 C6 -40.93(18) . . . . ?
C2 Fe1 Fe2 C10 -97.6(3) . . . . ?
C1 Fe1 Fe2 C10 147.7(2) . . . . ?
C5 Fe1 Fe2 C10 -123.0(2) . . . . ?
C12 Fe1 Fe2 C10 20.4(2) . . . . ?
C11 Fe1 Fe2 C10 -9.9(2) . . . . ?
C13 Fe1 Fe2 C10 58.0(2) . . . . ?
C2 Fe1 C1 O1 35(7) . . . . ?
C5 Fe1 C1 O1 131(7) . . . . ?
C12 Fe1 C1 O1 -58(7) . . . . ?
C11 Fe1 C1 O1 -80(7) . . . . ?
C13 Fe1 C1 O1 -80(7) . . . . ?
C10 Fe1 C1 O1 -140(7) . . . . ?
Fe2 Fe1 C1 O1 -178(100) . . . . ?
C1 Fe1 C2 O2 -130(19) . . . . ?
C5 Fe1 C2 O2 134(19) . . . . ?
C12 Fe1 C2 O2 -10(19) . . . . ?
C11 Fe1 C2 O2 30(19) . . . . ?
C13 Fe1 C2 O2 -39(19) . . . . ?
C10 Fe1 C2 O2 46(19) . . . . ?
Fe2 Fe1 C2 O2 114(19) . . . . ?
C4 Fe2 C3 O3 -116(4) . . . . ?
C5 Fe2 C3 O3 156(4) . . . . ?
C9 Fe2 C3 O3 18(4) . . . . ?
C8 Fe2 C3 O3 -22(4) . . . . ?
C7 Fe2 C3 O3 -1(4) . . . . ?
C6 Fe2 C3 O3 38(4) . . . . ?
C10 Fe2 C3 O3 59(4) . . . . ?
Fe1 Fe2 C3 O3 110(4) . . . . ?
C3 Fe2 C4 O4 73(8) . . . . ?
C5 Fe2 C4 O4 171(8) . . . . ?
C9 Fe2 C4 O4 -90(8) . . . . ?
C8 Fe2 C4 O4 -52(8) . . . . ?
C7 Fe2 C4 O4 -21(8) . . . . ?
C6 Fe2 C4 O4 -31(8) . . . . ?
C10 Fe2 C4 O4 -100(8) . . . . ?
Fe1 Fe2 C4 O4 165(7) . . . . ?
C23 S C5 C17 64.4(3) . . . . ?
C23 S C5 Fe1 -166.1(2) . . . . ?
C23 S C5 Fe2 -76.9(3) . . . . ?
C2 Fe1 C5 C17 74.2(4) . . . . ?
C1 Fe1 C5 C17 -22.1(3) . . . . ?
C12 Fe1 C5 C17 169.8(3) . . . . ?
C11 Fe1 C5 C17 169.4(3) . . . . ?
C13 Fe1 C5 C17 -118.8(4) . . . . ?
C10 Fe1 C5 C17 -160.5(3) . . . . ?
Fe2 Fe1 C5 C17 -120.7(3) . . . . ?
C2 Fe1 C5 S -53.5(3) . . . . ?
C1 Fe1 C5 S -149.8(2) . . . . ?
C12 Fe1 C5 S 42.1(4) . . . . ?
C11 Fe1 C5 S 41.7(2) . . . . ?
C13 Fe1 C5 S 113.5(3) . . . . ?
C10 Fe1 C5 S 71.8(2) . . . . ?
Fe2 Fe1 C5 S 111.6(2) . . . . ?
C2 Fe1 C5 Fe2 -165.1(2) . . . . ?
C1 Fe1 C5 Fe2 98.58(18) . . . . ?
C12 Fe1 C5 Fe2 -69.5(3) . . . . ?
C11 Fe1 C5 Fe2 -69.95(18) . . . . ?
C13 Fe1 C5 Fe2 1.9(4) . . . . ?
C10 Fe1 C5 Fe2 -39.82(15) . . . . ?
C3 Fe2 C5 C17 35.6(3) . . . . ?
C4 Fe2 C5 C17 -59.5(3) . . . . ?
C9 Fe2 C5 C17 -160.6(3) . . . . ?
C8 Fe2 C5 C17 -146.2(3) . . . . ?
C7 Fe2 C5 C17 148.7(4) . . . . ?
C6 Fe2 C5 C17 132.0(3) . . . . ?
C10 Fe2 C5 C17 161.8(3) . . . . ?
Fe1 Fe2 C5 C17 114.6(3) . . . . ?
C3 Fe2 C5 S 172.9(2) . . . . ?
C4 Fe2 C5 S 77.8(2) . . . . ?
C9 Fe2 C5 S -23.3(2) . . . . ?
C8 Fe2 C5 S -8.9(4) . . . . ?
C7 Fe2 C5 S -74.0(5) . . . . ?
C6 Fe2 C5 S -90.7(2) . . . . ?
C10 Fe2 C5 S -60.9(2) . . . . ?
Fe1 Fe2 C5 S -108.0(3) . . . . ?
C3 Fe2 C5 Fe1 -79.03(19) . . . . ?
C4 Fe2 C5 Fe1 -174.1(2) . . . . ?
C9 Fe2 C5 Fe1 84.75(18) . . . . ?
C8 Fe2 C5 Fe1 99.1(3) . . . . ?
C7 Fe2 C5 Fe1 34.0(5) . . . . ?
C6 Fe2 C5 Fe1 17.3(2) . . . . ?
C10 Fe2 C5 Fe1 47.12(17) . . . . ?
C3 Fe2 C6 C7 -90.3(3) . . . . ?
C4 Fe2 C6 C7 14.6(6) . . . . ?
C5 Fe2 C6 C7 168.8(3) . . . . ?
C9 Fe2 C6 C7 80.7(3) . . . . ?
C8 Fe2 C6 C7 37.8(3) . . . . ?
C10 Fe2 C6 C7 116.8(4) . . . . ?
Fe1 Fe2 C6 C7 -177.9(3) . . . . ?
C3 Fe2 C6 C10 152.8(3) . . . . ?
C4 Fe2 C6 C10 -102.2(5) . . . . ?
C5 Fe2 C6 C10 52.0(3) . . . . ?
C9 Fe2 C6 C10 -36.1(3) . . . . ?
C8 Fe2 C6 C10 -79.0(3) . . . . ?
C7 Fe2 C6 C10 -116.8(4) . . . . ?
Fe1 Fe2 C6 C10 65.2(2) . . . . ?
C3 Fe2 C6 C14 36.1(4) . . . . ?
C4 Fe2 C6 C14 141.1(4) . . . . ?
C5 Fe2 C6 C14 -64.7(5) . . . . ?
C9 Fe2 C6 C14 -152.8(5) . . . . ?
C8 Fe2 C6 C14 164.3(5) . . . . ?
C7 Fe2 C6 C14 126.5(6) . . . . ?
C10 Fe2 C6 C14 -116.7(5) . . . . ?
Fe1 Fe2 C6 C14 -51.4(4) . . . . ?
C10 C6 C7 C8 2.0(5) . . . . ?
C14 C6 C7 C8 179.1(5) . . . . ?
Fe2 C6 C7 C8 -61.1(4) . . . . ?
C10 C6 C7 Fe2 63.1(3) . . . . ?
C14 C6 C7 Fe2 -119.8(5) . . . . ?
C3 Fe2 C7 C6 90.6(3) . . . . ?
C4 Fe2 C7 C6 -172.7(3) . . . . ?
C5 Fe2 C7 C6 -24.0(6) . . . . ?
C9 Fe2 C7 C6 -81.0(3) . . . . ?
C8 Fe2 C7 C6 -117.8(5) . . . . ?
C10 Fe2 C7 C6 -38.5(3) . . . . ?
Fe1 Fe2 C7 C6 2.1(3) . . . . ?
C3 Fe2 C7 C8 -151.5(4) . . . . ?
C4 Fe2 C7 C8 -54.9(4) . . . . ?
C5 Fe2 C7 C8 93.9(5) . . . . ?
C9 Fe2 C7 C8 36.9(3) . . . . ?
C6 Fe2 C7 C8 117.8(5) . . . . ?
C10 Fe2 C7 C8 79.3(3) . . . . ?
Fe1 Fe2 C7 C8 120.0(3) . . . . ?
C6 C7 C8 C9 1.1(6) . . . . ?
Fe2 C7 C8 C9 -60.4(3) . . . . ?
C6 C7 C8 Fe2 61.5(3) . . . . ?
C3 Fe2 C8 C9 154.8(3) . . . . ?
C4 Fe2 C8 C9 -108.6(3) . . . . ?
C5 Fe2 C8 C9 -23.0(4) . . . . ?
C7 Fe2 C8 C9 119.4(5) . . . . ?
C6 Fe2 C8 C9 81.8(3) . . . . ?
C10 Fe2 C8 C9 38.3(3) . . . . ?
Fe1 Fe2 C8 C9 39.0(4) . . . . ?
C3 Fe2 C8 C7 35.4(4) . . . . ?
C4 Fe2 C8 C7 132.0(3) . . . . ?
C5 Fe2 C8 C7 -142.4(3) . . . . ?
C9 Fe2 C8 C7 -119.4(5) . . . . ?
C6 Fe2 C8 C7 -37.6(3) . . . . ?
C10 Fe2 C8 C7 -81.1(3) . . . . ?
Fe1 Fe2 C8 C7 -80.3(4) . . . . ?
C7 C8 C9 C10 -3.9(6) . . . . ?
Fe2 C8 C9 C10 -64.3(3) . . . . ?
C7 C8 C9 Fe2 60.5(4) . . . . ?
C3 Fe2 C9 C8 -57.6(6) . . . . ?
C4 Fe2 C9 C8 75.2(3) . . . . ?
C5 Fe2 C9 C8 164.1(3) . . . . ?
C7 Fe2 C9 C8 -36.9(3) . . . . ?
C6 Fe2 C9 C8 -79.6(3) . . . . ?
C10 Fe2 C9 C8 -116.3(4) . . . . ?
Fe1 Fe2 C9 C8 -148.9(3) . . . . ?
C3 Fe2 C9 C10 58.7(6) . . . . ?
C4 Fe2 C9 C10 -168.5(3) . . . . ?
C5 Fe2 C9 C10 -79.6(3) . . . . ?
C8 Fe2 C9 C10 116.3(4) . . . . ?
C7 Fe2 C9 C10 79.4(3) . . . . ?
C6 Fe2 C9 C10 36.7(3) . . . . ?
Fe1 Fe2 C9 C10 -32.6(3) . . . . ?
C8 C9 C10 C11 179.7(5) . . . . ?
Fe2 C9 C10 C11 117.1(5) . . . . ?
C8 C9 C10 C6 5.0(5) . . . . ?
Fe2 C9 C10 C6 -57.6(3) . . . . ?
C8 C9 C10 Fe2 62.6(3) . . . . ?
C8 C9 C10 Fe1 106.6(4) . . . . ?
Fe2 C9 C10 Fe1 44.0(3) . . . . ?
C7 C6 C10 C9 -4.3(5) . . . . ?
C14 C6 C10 C9 178.2(4) . . . . ?
Fe2 C6 C10 C9 57.4(3) . . . . ?
C7 C6 C10 C11 -179.5(4) . . . . ?
C14 C6 C10 C11 3.0(7) . . . . ?
Fe2 C6 C10 C11 -117.8(4) . . . . ?
C7 C6 C10 Fe2 -61.8(3) . . . . ?
C14 C6 C10 Fe2 120.8(4) . . . . ?
C7 C6 C10 Fe1 -130.0(3) . . . . ?
C14 C6 C10 Fe1 52.6(4) . . . . ?
Fe2 C6 C10 Fe1 -68.19(12) . . . . ?
C3 Fe2 C10 C9 -154.2(3) . . . . ?
C4 Fe2 C10 C9 17.2(4) . . . . ?
C5 Fe2 C10 C9 104.0(3) . . . . ?
C8 Fe2 C10 C9 -38.7(3) . . . . ?
C7 Fe2 C10 C9 -82.1(3) . . . . ?
C6 Fe2 C10 C9 -120.1(4) . . . . ?
Fe1 Fe2 C10 C9 142.0(3) . . . . ?
C3 Fe2 C10 C11 81.3(5) . . . . ?
C4 Fe2 C10 C11 -107.3(4) . . . . ?
C5 Fe2 C10 C11 -20.5(4) . . . . ?
C9 Fe2 C10 C11 -124.5(6) . . . . ?
C8 Fe2 C10 C11 -163.2(5) . . . . ?
C7 Fe2 C10 C11 153.4(5) . . . . ?
C6 Fe2 C10 C11 115.3(5) . . . . ?
Fe1 Fe2 C10 C11 17.5(4) . . . . ?
C3 Fe2 C10 C6 -34.1(4) . . . . ?
C4 Fe2 C10 C6 137.4(3) . . . . ?
C5 Fe2 C10 C6 -135.8(3) . . . . ?
C9 Fe2 C10 C6 120.1(4) . . . . ?
C8 Fe2 C10 C6 81.4(3) . . . . ?
C7 Fe2 C10 C6 38.1(3) . . . . ?
Fe1 Fe2 C10 C6 -97.8(3) . . . . ?
C3 Fe2 C10 Fe1 63.8(2) . . . . ?
C4 Fe2 C10 Fe1 -124.8(2) . . . . ?
C5 Fe2 C10 Fe1 -37.99(13) . . . . ?
C9 Fe2 C10 Fe1 -142.0(3) . . . . ?
C8 Fe2 C10 Fe1 179.3(2) . . . . ?
C7 Fe2 C10 Fe1 135.9(2) . . . . ?
C6 Fe2 C10 Fe1 97.8(3) . . . . ?
C2 Fe1 C10 C9 89.8(5) . . . . ?
C1 Fe1 C10 C9 -96.2(5) . . . . ?
C5 Fe1 C10 C9 -2.7(4) . . . . ?
C12 Fe1 C10 C9 157.9(5) . . . . ?
C11 Fe1 C10 C9 119.2(6) . . . . ?
C13 Fe1 C10 C9 -161.8(5) . . . . ?
Fe2 Fe1 C10 C9 -43.6(4) . . . . ?
C2 Fe1 C10 C11 -29.4(4) . . . . ?
C1 Fe1 C10 C11 144.7(3) . . . . ?
C5 Fe1 C10 C11 -121.9(3) . . . . ?
C12 Fe1 C10 C11 38.8(3) . . . . ?
C13 Fe1 C10 C11 79.0(3) . . . . ?
Fe2 Fe1 C10 C11 -162.8(3) . . . . ?
C2 Fe1 C10 C6 -159.3(3) . . . . ?
C1 Fe1 C10 C6 14.7(4) . . . . ?
C5 Fe1 C10 C6 108.2(3) . . . . ?
C12 Fe1 C10 C6 -91.2(3) . . . . ?
C11 Fe1 C10 C6 -129.9(4) . . . . ?
C13 Fe1 C10 C6 -50.9(3) . . . . ?
Fe2 Fe1 C10 C6 67.3(2) . . . . ?
C2 Fe1 C10 Fe2 133.3(2) . . . . ?
C1 Fe1 C10 Fe2 -52.6(3) . . . . ?
C5 Fe1 C10 Fe2 40.89(15) . . . . ?
C12 Fe1 C10 Fe2 -158.5(2) . . . . ?
C11 Fe1 C10 Fe2 162.8(3) . . . . ?
C13 Fe1 C10 Fe2 -118.24(19) . . . . ?
C9 C10 C11 C12 -174.0(5) . . . . ?
C6 C10 C11 C12 0.0(7) . . . . ?
Fe2 C10 C11 C12 -84.7(5) . . . . ?
Fe1 C10 C11 C12 -65.1(4) . . . . ?
C9 C10 C11 Fe1 -108.9(5) . . . . ?
C6 C10 C11 Fe1 65.1(4) . . . . ?
Fe2 C10 C11 Fe1 -19.6(4) . . . . ?
C2 Fe1 C11 C12 -84.5(3) . . . . ?
C1 Fe1 C11 C12 30.7(7) . . . . ?
C5 Fe1 C11 C12 179.6(3) . . . . ?
C13 Fe1 C11 C12 30.8(3) . . . . ?
C10 Fe1 C11 C12 119.1(4) . . . . ?
Fe2 Fe1 C11 C12 132.3(3) . . . . ?
C2 Fe1 C11 C10 156.4(3) . . . . ?
C1 Fe1 C11 C10 -88.4(6) . . . . ?
C5 Fe1 C11 C10 60.5(3) . . . . ?
C12 Fe1 C11 C10 -119.1(4) . . . . ?
C13 Fe1 C11 C10 -88.3(3) . . . . ?
Fe2 Fe1 C11 C10 13.1(3) . . . . ?
C10 C11 C12 C13 16.3(7) . . . . ?
Fe1 C11 C12 C13 -60.1(4) . . . . ?
C10 C11 C12 Fe1 76.4(4) . . . . ?
C2 Fe1 C12 C13 -134.2(3) . . . . ?
C1 Fe1 C12 C13 -37.8(4) . . . . ?
C5 Fe1 C12 C13 128.5(3) . . . . ?
C11 Fe1 C12 C13 129.1(4) . . . . ?
C10 Fe1 C12 C13 94.9(3) . . . . ?
Fe2 Fe1 C12 C13 77.7(3) . . . . ?
C2 Fe1 C12 C11 96.7(3) . . . . ?
C1 Fe1 C12 C11 -167.0(3) . . . . ?
C5 Fe1 C12 C11 -0.6(5) . . . . ?
C13 Fe1 C12 C11 -129.1(4) . . . . ?
C10 Fe1 C12 C11 -34.2(3) . . . . ?
Fe2 Fe1 C12 C11 -51.5(3) . . . . ?
C11 C12 C13 C14 -37.0(7) . . . . ?
Fe1 C12 C13 C14 -95.0(4) . . . . ?
C11 C12 C13 Fe1 58.0(4) . . . . ?
C2 Fe1 C13 C12 52.3(4) . . . . ?
C1 Fe1 C13 C12 147.9(3) . . . . ?
C5 Fe1 C13 C12 -113.3(4) . . . . ?
C11 Fe1 C13 C12 -32.1(3) . . . . ?
C10 Fe1 C13 C12 -69.2(3) . . . . ?
Fe2 Fe1 C13 C12 -111.9(3) . . . . ?
C2 Fe1 C13 C14 170.1(4) . . . . ?
C1 Fe1 C13 C14 -94.3(4) . . . . ?
C5 Fe1 C13 C14 4.5(6) . . . . ?
C12 Fe1 C13 C14 117.8(5) . . . . ?
C11 Fe1 C13 C14 85.7(4) . . . . ?
C10 Fe1 C13 C14 48.6(3) . . . . ?
Fe2 Fe1 C13 C14 6.0(3) . . . . ?
C7 C6 C14 C13 164.2(5) . . . . ?
C10 C6 C14 C13 -19.0(6) . . . . ?
Fe2 C6 C14 C13 70.8(5) . . . . ?
C12 C13 C14 C6 36.0(6) . . . . ?
Fe1 C13 C14 C6 -35.7(5) . . . . ?
S C5 C17 C22 -132.8(4) . . . . ?
Fe1 C5 C17 C22 100.6(5) . . . . ?
Fe2 C5 C17 C22 4.8(6) . . . . ?
S C5 C17 C18 48.9(5) . . . . ?
Fe1 C5 C17 C18 -77.7(5) . . . . ?
Fe2 C5 C17 C18 -173.5(3) . . . . ?
C22 C17 C18 C19 -2.2(7) . . . . ?
C5 C17 C18 C19 176.3(5) . . . . ?
C17 C18 C19 C20 2.3(11) . . . . ?
C18 C19 C20 C21 -1.2(13) . . . . ?
C19 C20 C21 C22 0.0(11) . . . . ?
C18 C17 C22 C21 1.1(7) . . . . ?
C5 C17 C22 C21 -177.3(5) . . . . ?
C20 C21 C22 C17 0.0(9) . . . . ?
C5 S C23 C24 -57.2(4) . . . . ?
C5 S C23 C28 125.8(3) . . . . ?
C28 C23 C24 C25 -1.5(7) . . . . ?
S C23 C24 C25 -178.5(4) . . . . ?
C23 C24 C25 C26 3.1(8) . . . . ?
C24 C25 C26 C27 -2.6(8) . . . . ?
C24 C25 C26 C15 176.9(5) . . . . ?
C25 C26 C27 C28 0.6(7) . . . . ?
C15 C26 C27 C28 -178.9(4) . . . . ?
C24 C23 C28 C27 -0.5(6) . . . . ?
S C23 C28 C27 176.8(3) . . . . ?
C26 C27 C28 C23 1.0(7) . . . . ?
